data_7706497
loop_
_publ_author_name
'Wang, Le'
'Sun, Haochen'
'Sun, Chun'
'Xu, Da'
'Tao, Jiaqi'
'Wei, Tong'
'Zhang, Zi-Hui'
'Zhang, Yonghui'
'Wang, Ziying'
'Bi, Wengang'

_publ_section_title
;
 Lead-free, stable orange-red-emitting hybrid copper based
 organic-inorganic compounds.
;
_journal_issue 8
_journal_name_full 'Dalton transactions (Cambridge, England : 2003)'
_journal_page_first 2766
_journal_page_last 2773
_journal_paper_doi 10.1039/d0dt04413j
_journal_volume 50
_journal_year 2021
_chemical_formula_moiety 'C32 H44 Cu4 I4 N4'
_chemical_formula_sum 'C32 H44 Cu4 I4 N4'
_chemical_formula_weight 1246.47
_space_group_crystal_system monoclinic
_space_group_IT_number 14
_space_group_name_Hall '-P 2ybc'
_space_group_name_H-M_alt 'P 1 21/c 1'
_atom_sites_solution_hydrogens geom
_atom_sites_solution_primary iterative
_audit_creation_date 2020-07-08
_audit_creation_method
;
Olex2 1.2
(compiled 2018.05.29 svn.r3508 for OlexSys, GUI svn.r5506)
;
_audit_update_record
;
2020-12-28 deposited with the CCDC.	2021-01-25 downloaded from the CCDC.
;
_cell_angle_alpha 90
_cell_angle_beta 94.005(2)
_cell_angle_gamma 90
_cell_formula_units_Z 4
_cell_length_a 19.2933(12)
_cell_length_b 29.3326(18)
_cell_length_c 7.5241(5)
_cell_measurement_reflns_used 9881
_cell_measurement_temperature 293(2)
_cell_measurement_theta_max 23.263
_cell_measurement_theta_min 2.973
_cell_volume 4247.7(5)
_computing_cell_refinement 'SAINT V8.38A (?, 2016)'
_computing_data_reduction 'SAINT V8.38A (?, 2016)'
_computing_molecular_graphics 'Olex2 (Dolomanov et al., 2009)'
_computing_publication_material 'Olex2 (Dolomanov et al., 2009)'
_computing_structure_refinement 'XL (Sheldrick, 2008)'
_computing_structure_solution
;
Superflip (Palatinus & Chapuis, 2007;Palatinus & van der Lee, 2008;
Palatinus et al., 2012)
;
_diffrn_ambient_temperature 293(2)
_diffrn_measured_fraction_theta_full 0.998
_diffrn_measured_fraction_theta_max 0.997
_diffrn_measurement_device_type 'CCD area detector'
_diffrn_measurement_method 'phi and omega scans'
_diffrn_radiation_monochromator graphite
_diffrn_radiation_type MoK\a
_diffrn_radiation_wavelength 0.71073
_diffrn_reflns_av_R_equivalents 0.1261
_diffrn_reflns_av_unetI/netI 0.0909
_diffrn_reflns_Laue_measured_fraction_full 0.998
_diffrn_reflns_Laue_measured_fraction_max 0.997
_diffrn_reflns_limit_h_max 25
_diffrn_reflns_limit_h_min -25
_diffrn_reflns_limit_k_max 38
_diffrn_reflns_limit_k_min -38
_diffrn_reflns_limit_l_max 9
_diffrn_reflns_limit_l_min -9
_diffrn_reflns_number 89620
_diffrn_reflns_point_group_measured_fraction_full 0.998
_diffrn_reflns_point_group_measured_fraction_max 0.997
_diffrn_reflns_theta_full 25.242
_diffrn_reflns_theta_max 27.558
_diffrn_reflns_theta_min 2.970
_exptl_absorpt_coefficient_mu 4.908
_exptl_absorpt_correction_T_max 0.7456
_exptl_absorpt_correction_T_min 0.5554
_exptl_absorpt_correction_type multi-scan
_exptl_absorpt_process_details
;
SADABS-2016/2 (Bruker,2016/2) was used for absorption correction.
wR2(int) was 0.1239 before and 0.0721 after correction.
The Ratio of minimum to maximum transmission is 0.7449.
The \l/2 correction factor is Not present.
;
_exptl_crystal_colour yellow
_exptl_crystal_density_diffrn 1.949
_exptl_crystal_description block
_exptl_crystal_F_000 2368
_exptl_crystal_size_max 0.26
_exptl_crystal_size_mid 0.21
_exptl_crystal_size_min 0.14
_refine_diff_density_max 0.997
_refine_diff_density_min -1.480
_refine_diff_density_rms 0.155
_refine_ls_extinction_method none
_refine_ls_goodness_of_fit_ref 1.071
_refine_ls_hydrogen_treatment constr
_refine_ls_matrix_type full
_refine_ls_number_parameters 349
_refine_ls_number_reflns 9777
_refine_ls_number_restraints 35
_refine_ls_restrained_S_all 1.071
_refine_ls_R_factor_all 0.1731
_refine_ls_R_factor_gt 0.0825
_refine_ls_shift/su_max 0.001
_refine_ls_shift/su_mean 0.000
_refine_ls_structure_factor_coef Fsqd
_refine_ls_weighting_details 'w=1/[\s^2^(Fo^2^)+(0.0792P)^2^+33.6632P] where P=(Fo^2^+2Fc^2^)/3'
_refine_ls_weighting_scheme calc
_refine_ls_wR_factor_gt 0.1811
_refine_ls_wR_factor_ref 0.2130
_reflns_Friedel_coverage 0.000
_reflns_number_gt 5205
_reflns_number_total 9777
_reflns_threshold_expression 'I > 2\s(I)'
_cod_data_source_file d0dt04413j2.cif
_cod_data_source_block 111
_cod_depositor_comments 'Adding full bibliography for 7706497--7706498.cif.'
_cod_database_code 7706497
_shelx_shelxl_version_number 2018/3
_shelx_space_group_comment
;
The symmetry employed for this shelxl refinement is uniquely defined
by the following loop, which should always be used as a source of
symmetry information in preference to the above space-group names.
They are only intended as comments.
;
_shelx_estimated_absorpt_t_max 0.547
_shelx_estimated_absorpt_t_min 0.362
_olex2_refinement_description
;
1. Fixed Uiso
 At 1.2 times of:
  All C(H) groups, All C(H,H) groups, All N(H,H) groups
2. Restrained distances
 C23-C24
 1.4 with sigma of 0.02
3. Rigid bond restraints
 C7, C6
 with sigma for 1-2 distances of 0.01 and sigma for 1-3 distances of 0.02
 C15, C16
 with sigma for 1-2 distances of 0.01 and sigma for 1-3 distances of 0.02
 N2, C16
 with sigma for 1-2 distances of 0.01 and sigma for 1-3 distances of 0.02
 C3, C4
 with sigma for 1-2 distances of 0.01 and sigma for 1-3 distances of 0.02
4. Uiso/Uaniso restraints and constraints
Uanis(C24) \\sim Ueq, Uanis(C23) \\sim Ueq: with sigma of 0.01 and sigma for
terminal atoms of 0.02
Uanis(C26) \\sim Ueq, Uanis(C27) \\sim Ueq, Uanis(C28) \\sim Ueq: with sigma of
0.01 and sigma for terminal atoms of 0.02
5.a Secondary CH2 refined with riding coordinates:
 N1(H1A,H1B), N3(H3A,H3B), N2(H2A,H2B), C32(H32A,H32B), N4(H4A,H4B), C16(H16A,
 H16B), C8(H8A,H8B), C24(H24A,H24B), C7(H7A,H7B), C15(H15A,H15B), C23(H23A,
 H23B), C31(H31A,H31B)
5.b Aromatic/amide H refined with riding coordinates:
 C25(H25), C26(H26), C27(H27), C28(H28), C29(H29), C5(H5), C4(H4), C3(H3),
 C2(H2), C1(H1), C21(H21), C20(H20), C19(H19), C18(H18), C17(H17), C9(H9),
 C13(H13), C12(H12), C11(H11), C10(H10)
5.c Fitted hexagon refined as free rotating group:
 C30(C25,C26,C27,C28,C29), C6(C5,C4,C3,C2,C1), C21(C20,C19,C18,C17,C22),
 C9(C14,C13,C12,C11,C10)
;
_olex2_submission_special_instructions 'No special instructions were received'

loop_
_space_group_symop_operation_xyz
'x, y, z'
'-x, y+1/2, -z+1/2'
'-x, -y, -z'
'x, -y-1/2, z-1/2'

loop_
_atom_site_label
_atom_site_type_symbol
_atom_site_fract_x
_atom_site_fract_y
_atom_site_fract_z
_atom_site_U_iso_or_equiv
_atom_site_adp_type
_atom_site_occupancy
_atom_site_site_symmetry_order
_atom_site_calc_flag
_atom_site_refinement_flags_posn
_atom_site_refinement_flags_adp
_atom_site_refinement_flags_occupancy
_atom_site_disorder_assembly
_atom_site_disorder_group
I4 I 0.59822(5) 0.67706(3) 0.08089(11) 0.0587(3) Uani 1 1 d . . . . .
I1 I 0.44198(5) 0.68217(3) 0.49064(11) 0.0586(3) Uani 1 1 d . . . . .
I2 I 0.43662(5) 0.56586(3) 0.08730(11) 0.0596(3) Uani 1 1 d . . . . .
I3 I 0.60405(5) 0.57048(3) 0.52442(11) 0.0582(3) Uani 1 1 d . . . . .
Cu4 Cu 0.56802(9) 0.59105(6) 0.1814(2) 0.0653(5) Uani 1 1 d . . . . .
Cu2 Cu 0.46601(9) 0.65409(6) 0.1644(2) 0.0653(5) Uani 1 1 d . . . . .
Cu1 Cu 0.47318(9) 0.59369(6) 0.4234(2) 0.0651(5) Uani 1 1 d . . . . .
Cu3 Cu 0.57297(9) 0.65824(6) 0.4157(2) 0.0657(5) Uani 1 1 d . . . . .
N1 N 0.4089(5) 0.5587(4) 0.5762(13) 0.056(3) Uani 1 1 d . . . . .
H1A H 0.417035 0.529025 0.564669 0.067 Uiso 1 1 calc R . . . .
H1B H 0.418944 0.566069 0.689807 0.067 Uiso 1 1 calc R . . . .
N3 N 0.6324(5) 0.6954(4) 0.5952(13) 0.061(3) Uani 1 1 d . . . . .
H3A H 0.627252 0.724679 0.565991 0.073 Uiso 1 1 calc R . . . .
H3B H 0.615408 0.691783 0.701239 0.073 Uiso 1 1 calc R . . . .
N2 N 0.4116(6) 0.6898(4) -0.0276(14) 0.070(3) Uani 1 1 d . U . . .
H2A H 0.418585 0.719283 -0.004360 0.084 Uiso 1 1 calc R . . . .
H2B H 0.430223 0.684009 -0.130124 0.084 Uiso 1 1 calc R . . . .
C32 C 0.7031(7) 0.5628(5) 0.0453(19) 0.066(4) Uani 1 1 d . . . . .
H32A H 0.720222 0.559892 0.169047 0.079 Uiso 1 1 calc R . . . .
H32B H 0.709698 0.594316 0.010717 0.079 Uiso 1 1 calc R . . . .
N4 N 0.6295(6) 0.5532(4) 0.0321(15) 0.067(3) Uani 1 1 d . . . . .
H4A H 0.623932 0.524030 0.060974 0.080 Uiso 1 1 calc R . . . .
H4B H 0.614069 0.556294 -0.081470 0.080 Uiso 1 1 calc R . . . .
C30 C 0.8221(5) 0.5460(4) -0.0539(15) 0.072(4) Uani 1 1 d . . . . .
C25 C 0.8687(7) 0.5250(4) 0.0697(14) 0.100(6) Uani 1 1 d G . . . .
H25 H 0.853304 0.502662 0.145050 0.120 Uiso 1 1 calc R . . . .
C26 C 0.9384(6) 0.5376(5) 0.0806(17) 0.139(8) Uani 1 1 d G U . . .
H26 H 0.969545 0.523592 0.163294 0.167 Uiso 1 1 calc R . . . .
C27 C 0.9614(5) 0.5710(5) -0.032(2) 0.140(8) Uani 1 1 d G U . . .
H27 H 1.008033 0.579435 -0.024716 0.168 Uiso 1 1 calc R . . . .
C28 C 0.9149(8) 0.5920(4) -0.1556(19) 0.133(8) Uani 1 1 d G U . . .
H28 H 0.930279 0.614349 -0.230973 0.160 Uiso 1 1 calc R . . . .
C29 C 0.8452(7) 0.5794(4) -0.1665(15) 0.114(7) Uani 1 1 d G . . . .
H29 H 0.814037 0.593419 -0.249221 0.136 Uiso 1 1 calc R . . . .
C16 C 0.3353(9) 0.6828(6) -0.057(2) 0.091(5) Uani 1 1 d . U . . .
H16A H 0.319351 0.695195 -0.172173 0.109 Uiso 1 1 calc R . . . .
H16B H 0.325435 0.650338 -0.058564 0.109 Uiso 1 1 calc R . . . .
C8 C 0.3338(8) 0.5673(6) 0.531(2) 0.090(5) Uani 1 1 d . . . . .
H8A H 0.325808 0.599968 0.533079 0.108 Uiso 1 1 calc R . . . .
H8B H 0.322033 0.556721 0.410907 0.108 Uiso 1 1 calc R . . . .
C24 C 0.7149(11) 0.6846(7) 0.617(3) 0.125(7) Uani 1 1 d D U . . .
H24A H 0.735447 0.692992 0.734009 0.150 Uiso 1 1 calc R . . . .
H24B H 0.725185 0.653000 0.592275 0.150 Uiso 1 1 calc R . . . .
C7 C 0.2880(9) 0.5458(6) 0.649(2) 0.099(5) Uani 1 1 d . U . . .
H7A H 0.297967 0.557039 0.769383 0.119 Uiso 1 1 calc R . . . .
H7B H 0.295918 0.513106 0.649842 0.119 Uiso 1 1 calc R . . . .
C6 C 0.2117(5) 0.5557(5) 0.5886(17) 0.100(6) Uani 1 1 d . U . . .
C5 C 0.1761(8) 0.5919(4) 0.6588(18) 0.126(8) Uani 1 1 d G . . . .
H5 H 0.199706 0.612745 0.734002 0.151 Uiso 1 1 calc R . . . .
C4 C 0.1052(8) 0.5971(5) 0.616(2) 0.141(9) Uani 1 1 d G U . . .
H4 H 0.081440 0.621318 0.663421 0.169 Uiso 1 1 calc R . . . .
C3 C 0.0700(5) 0.5659(6) 0.504(2) 0.134(8) Uani 1 1 d G U . . .
H3 H 0.022570 0.569368 0.475730 0.161 Uiso 1 1 calc R . . . .
C2 C 0.1056(7) 0.5297(5) 0.4339(18) 0.129(8) Uani 1 1 d G . . . .
H2 H 0.081965 0.508844 0.358620 0.155 Uiso 1 1 calc R . . . .
C1 C 0.1764(7) 0.5245(4) 0.4761(18) 0.108(6) Uani 1 1 d G . . . .
H1 H 0.200231 0.500271 0.429198 0.130 Uiso 1 1 calc R . . . .
C15 C 0.2986(11) 0.7040(7) 0.078(3) 0.121(7) Uani 1 1 d . U . . .
H15A H 0.306958 0.736638 0.077145 0.145 Uiso 1 1 calc R . . . .
H15B H 0.315432 0.692359 0.193916 0.145 Uiso 1 1 calc R . . . .
C23 C 0.7344(12) 0.7135(8) 0.486(3) 0.145(8) Uani 1 1 d D U . . .
H23A H 0.732135 0.745392 0.519202 0.174 Uiso 1 1 calc R . . . .
H23B H 0.708625 0.708381 0.372277 0.174 Uiso 1 1 calc R . . . .
C21 C 0.8666(9) 0.7193(5) 0.590(2) 0.144(9) Uani 1 1 d . . . . .
H21 H 0.852221 0.740160 0.673072 0.173 Uiso 1 1 calc R . . . .
C20 C 0.9368(8) 0.7144(6) 0.564(2) 0.136(9) Uani 1 1 d G . . . .
H20 H 0.969479 0.732024 0.629992 0.164 Uiso 1 1 calc R . . . .
C19 C 0.9582(7) 0.6833(7) 0.440(3) 0.171(13) Uani 1 1 d G . . . .
H19 H 1.005225 0.679989 0.422940 0.205 Uiso 1 1 calc R . . . .
C18 C 0.9094(11) 0.6569(6) 0.342(2) 0.168(13) Uani 1 1 d G . . . .
H18 H 0.923714 0.636089 0.258967 0.202 Uiso 1 1 calc R . . . .
C17 C 0.8391(9) 0.6618(6) 0.368(2) 0.147(9) Uani 1 1 d G . . . .
H17 H 0.806456 0.644224 0.302045 0.177 Uiso 1 1 calc R . . . .
C22 C 0.8177(6) 0.6930(6) 0.492(2) 0.158(11) Uani 1 1 d G . . . .
C9 C 0.1872(10) 0.6607(5) 0.1417(18) 0.120(7) Uani 1 1 d . . . . .
H9 H 0.213935 0.641273 0.216262 0.144 Uiso 1 1 calc R . . . .
C14 C 0.2191(6) 0.6948(6) 0.048(2) 0.110(7) Uani 1 1 d G . . . .
C13 C 0.1792(10) 0.7238(5) -0.0633(19) 0.137(8) Uani 1 1 d G . . . .
H13 H 0.200477 0.746611 -0.125853 0.164 Uiso 1 1 calc R . . . .
C12 C 0.1074(10) 0.7188(6) -0.081(2) 0.144(9) Uani 1 1 d G . . . .
H12 H 0.080665 0.738200 -0.155896 0.173 Uiso 1 1 calc R . . . .
C11 C 0.0755(6) 0.6847(8) 0.012(3) 0.157(11) Uani 1 1 d G . . . .
H11 H 0.027487 0.681325 0.000138 0.189 Uiso 1 1 calc R . . . .
C10 C 0.1154(10) 0.6557(6) 0.124(2) 0.148(10) Uani 1 1 d G . . . .
H10 H 0.094121 0.632861 0.186218 0.178 Uiso 1 1 calc R . . . .
C31 C 0.7474(6) 0.5325(5) -0.068(2) 0.076(4) Uani 1 1 d . . . . .
H31A H 0.743379 0.501067 -0.029511 0.091 Uiso 1 1 calc R . . . .
H31B H 0.729639 0.534274 -0.191472 0.091 Uiso 1 1 calc R . . . .

loop_
_atom_site_aniso_label
_atom_site_aniso_U_11
_atom_site_aniso_U_22
_atom_site_aniso_U_33
_atom_site_aniso_U_23
_atom_site_aniso_U_13
_atom_site_aniso_U_12
I4 0.0758(6) 0.0535(5) 0.0492(5) 0.0032(4) 0.0209(4) -0.0148(4)
I1 0.0753(6) 0.0545(5) 0.0479(5) -0.0092(4) 0.0175(4) 0.0074(4)
I2 0.0736(6) 0.0549(5) 0.0504(5) -0.0151(4) 0.0054(4) -0.0190(4)
I3 0.0704(6) 0.0491(5) 0.0548(5) 0.0071(4) 0.0010(4) 0.0038(4)
Cu4 0.0736(12) 0.0623(10) 0.0629(10) -0.0147(8) 0.0262(9) -0.0017(9)
Cu2 0.0766(13) 0.0685(11) 0.0503(10) 0.0028(8) 0.0005(8) 0.0010(9)
Cu1 0.0707(12) 0.0653(11) 0.0614(10) 0.0096(8) 0.0192(9) -0.0119(9)
Cu3 0.0709(12) 0.0670(11) 0.0598(10) -0.0120(8) 0.0090(9) -0.0131(9)
N1 0.043(6) 0.068(7) 0.057(6) 0.000(5) 0.010(5) -0.018(5)
N3 0.056(7) 0.073(7) 0.052(6) -0.022(5) 0.004(5) -0.012(6)
N2 0.079(7) 0.075(8) 0.058(7) 0.013(6) 0.017(6) -0.003(6)
C32 0.061(10) 0.067(9) 0.070(9) -0.013(7) 0.012(7) 0.001(7)
N4 0.078(9) 0.058(7) 0.066(7) -0.013(6) 0.023(6) 0.000(6)
C30 0.069(11) 0.089(11) 0.058(9) -0.004(8) 0.011(8) 0.023(9)
C25 0.095(14) 0.126(15) 0.077(11) 0.003(11) -0.012(10) 0.023(12)
C26 0.135(11) 0.141(11) 0.139(11) -0.007(9) -0.002(9) 0.005(9)
C27 0.126(11) 0.145(11) 0.150(11) -0.014(9) 0.013(9) -0.003(9)
C28 0.132(11) 0.133(11) 0.138(11) 0.005(8) 0.031(9) -0.010(9)
C29 0.089(15) 0.136(17) 0.117(16) 0.033(14) 0.016(12) 0.014(13)
C16 0.090(9) 0.118(14) 0.066(9) 0.009(9) 0.008(8) 0.014(10)
C8 0.075(12) 0.098(12) 0.102(13) -0.012(10) 0.037(10) -0.026(9)
C24 0.120(10) 0.134(10) 0.119(10) -0.001(8) -0.001(8) -0.039(8)
C7 0.116(12) 0.100(13) 0.083(12) 0.019(10) 0.025(10) 0.033(11)
C6 0.095(11) 0.116(15) 0.090(12) -0.028(11) 0.019(10) 0.013(12)
C5 0.092(16) 0.148(19) 0.135(18) -0.046(15) -0.007(13) 0.015(14)
C4 0.089(18) 0.15(2) 0.18(3) -0.032(16) 0.039(15) 0.034(14)
C3 0.071(14) 0.19(3) 0.14(2) 0.014(16) 0.018(13) 0.008(14)
C2 0.080(15) 0.18(2) 0.129(18) -0.031(16) -0.002(13) -0.023(15)
C1 0.055(11) 0.139(17) 0.130(16) -0.043(14) 0.003(10) -0.009(11)
C15 0.14(2) 0.139(18) 0.089(13) -0.004(12) 0.020(12) 0.019(14)
C23 0.149(12) 0.141(11) 0.142(11) 0.008(9) -0.008(9) -0.006(9)
C21 0.085(16) 0.21(3) 0.14(2) -0.054(18) 0.006(14) -0.010(17)
C20 0.080(16) 0.16(2) 0.16(2) 0.037(19) -0.024(15) -0.026(15)
C19 0.13(3) 0.16(3) 0.22(4) 0.03(2) 0.07(2) 0.04(2)
C18 0.14(2) 0.16(2) 0.22(3) -0.03(2) 0.11(2) 0.01(2)
C17 0.11(2) 0.19(3) 0.14(2) -0.050(18) 0.020(15) -0.036(18)
C22 0.084(16) 0.23(3) 0.16(2) -0.12(2) 0.035(15) -0.033(16)
C9 0.14(2) 0.109(16) 0.110(16) 0.024(13) 0.002(14) -0.013(14)
C14 0.073(13) 0.15(2) 0.105(15) 0.012(14) 0.035(11) 0.015(13)
C13 0.13(2) 0.17(2) 0.112(17) 0.042(16) 0.012(15) 0.022(18)
C12 0.096(19) 0.17(3) 0.16(2) 0.006(19) -0.012(17) 0.034(17)
C11 0.060(15) 0.22(3) 0.19(3) -0.03(2) 0.012(17) 0.004(19)
C10 0.102(19) 0.20(3) 0.14(2) 0.01(2) 0.039(17) -0.02(2)
C31 0.034(8) 0.103(12) 0.092(11) -0.025(9) 0.010(7) 0.017(8)

loop_
_atom_type_symbol
_atom_type_description
_atom_type_scat_dispersion_real
_atom_type_scat_dispersion_imag
_atom_type_scat_source
C C 0.0033 0.0016 'International Tables Vol C Tables 4.2.6.8 and 6.1.1.4'
H H 0.0000 0.0000 'International Tables Vol C Tables 4.2.6.8 and 6.1.1.4'
Cu Cu 0.3201 1.2651 'International Tables Vol C Tables 4.2.6.8 and 6.1.1.4'
I I -0.4742 1.8119 'International Tables Vol C Tables 4.2.6.8 and 6.1.1.4'
N N 0.0061 0.0033 'International Tables Vol C Tables 4.2.6.8 and 6.1.1.4'

loop_
_geom_angle_atom_site_label_1
_geom_angle_atom_site_label_2
_geom_angle_atom_site_label_3
_geom_angle
_geom_angle_site_symmetry_1
_geom_angle_site_symmetry_3
_geom_angle_publ_flag
Cu4 I4 Cu2 59.17(5) . . ?
Cu3 I4 Cu4 58.97(5) . . ?
Cu3 I4 Cu2 59.91(5) . . ?
Cu2 I1 Cu1 58.53(5) . . ?
Cu2 I1 Cu3 60.30(6) . . ?
Cu3 I1 Cu1 59.61(5) . . ?
Cu4 I2 Cu2 60.03(5) . . ?
Cu4 I2 Cu1 59.40(5) . . ?
Cu2 I2 Cu1 58.21(5) . . ?
Cu4 I3 Cu3 58.00(5) . . ?
Cu1 I3 Cu4 59.69(5) . . ?
Cu1 I3 Cu3 59.73(5) . . ?
I2 Cu4 I4 113.57(7) . . ?
I2 Cu4 I3 111.49(6) . . ?
I2 Cu4 Cu2 60.28(6) . . ?
I3 Cu4 I4 115.45(7) . . ?
I3 Cu4 Cu2 109.72(7) . . ?
Cu2 Cu4 I4 61.22(6) . . ?
Cu1 Cu4 I4 109.52(7) . . ?
Cu1 Cu4 I2 60.60(6) . . ?
Cu1 Cu4 I3 59.77(6) . . ?
Cu1 Cu4 Cu2 58.68(6) . . ?
Cu3 Cu4 I4 59.53(5) . . ?
Cu3 Cu4 I2 111.74(7) . . ?
Cu3 Cu4 I3 62.14(6) . . ?
Cu3 Cu4 Cu2 60.81(7) . . ?
Cu3 Cu4 Cu1 61.18(6) . . ?
N4 Cu4 I4 102.2(3) . . ?
N4 Cu4 I2 106.4(3) . . ?
N4 Cu4 I3 106.7(4) . . ?
N4 Cu4 Cu2 143.6(4) . . ?
N4 Cu4 Cu1 148.3(3) . . ?
N4 Cu4 Cu3 141.8(3) . . ?
I1 Cu2 I4 111.03(7) . . ?
I1 Cu2 I2 116.54(7) . . ?
I1 Cu2 Cu4 110.01(7) . . ?
I1 Cu2 Cu3 60.94(5) . . ?
I2 Cu2 I4 111.66(7) . . ?
Cu4 Cu2 I4 59.60(6) . . ?
Cu4 Cu2 I2 59.68(6) . . ?
Cu4 Cu2 Cu3 58.58(6) . . ?
Cu1 Cu2 I4 109.41(7) . . ?
Cu1 Cu2 I1 61.86(6) . . ?
Cu1 Cu2 I2 60.89(6) . . ?
Cu1 Cu2 Cu4 60.17(6) . . ?
Cu1 Cu2 Cu3 60.91(6) . . ?
Cu3 Cu2 I4 58.29(5) . . ?
Cu3 Cu2 I2 109.37(7) . . ?
N2 Cu2 I4 98.8(3) . . ?
N2 Cu2 I1 112.6(3) . . ?
N2 Cu2 I2 104.6(3) . . ?
N2 Cu2 Cu4 137.0(3) . . ?
N2 Cu2 Cu1 151.4(3) . . ?
N2 Cu2 Cu3 144.2(3) . . ?
I2 Cu1 I1 114.55(7) . . ?
I2 Cu1 Cu3 109.33(7) . . ?
I3 Cu1 I1 114.02(7) . . ?
I3 Cu1 I2 111.62(7) . . ?
I3 Cu1 Cu3 61.62(6) . . ?
Cu4 Cu1 I1 109.00(7) . . ?
Cu4 Cu1 I2 60.00(6) . . ?
Cu4 Cu1 I3 60.54(6) . . ?
Cu4 Cu1 Cu3 58.88(6) . . ?
Cu2 Cu1 I1 59.61(5) . . ?
Cu2 Cu1 I2 60.89(6) . . ?
Cu2 Cu1 I3 112.45(7) . . ?
Cu2 Cu1 Cu4 61.15(7) . . ?
Cu2 Cu1 Cu3 60.87(6) . . ?
Cu3 Cu1 I1 60.20(6) . . ?
N1 Cu1 I1 103.0(3) . . ?
N1 Cu1 I2 104.3(3) . . ?
N1 Cu1 I3 108.2(3) . . ?
N1 Cu1 Cu4 147.9(3) . . ?
N1 Cu1 Cu2 139.3(3) . . ?
N1 Cu1 Cu3 146.2(3) . . ?
I4 Cu3 I1 112.17(7) . . ?
I4 Cu3 I3 115.17(7) . . ?
I4 Cu3 Cu2 61.80(6) . . ?
I4 Cu3 Cu1 110.11(7) . . ?
I1 Cu3 I3 111.46(6) . . ?
Cu4 Cu3 I4 61.49(5) . . ?
Cu4 Cu3 I1 109.88(7) . . ?
Cu4 Cu3 I3 59.86(6) . . ?
Cu4 Cu3 Cu2 60.60(7) . . ?
Cu4 Cu3 Cu1 59.95(6) . . ?
Cu2 Cu3 I1 58.77(6) . . ?
Cu2 Cu3 I3 107.79(7) . . ?
Cu2 Cu3 Cu1 58.23(6) . . ?
Cu1 Cu3 I1 60.19(6) . . ?
Cu1 Cu3 I3 58.65(6) . . ?
N3 Cu3 I4 112.8(3) . . ?
N3 Cu3 I1 102.3(3) . . ?
N3 Cu3 I3 101.7(3) . . ?
N3 Cu3 Cu4 146.9(3) . . ?
N3 Cu3 Cu2 149.2(3) . . ?
N3 Cu3 Cu1 137.1(3) . . ?
Cu1 N1 H1A 108.7 . . ?
Cu1 N1 H1B 108.7 . . ?
H1A N1 H1B 107.6 . . ?
C8 N1 Cu1 114.2(9) . . ?
C8 N1 H1A 108.7 . . ?
C8 N1 H1B 108.7 . . ?
Cu3 N3 H3A 107.8 . . ?
Cu3 N3 H3B 107.8 . . ?
H3A N3 H3B 107.1 . . ?
C24 N3 Cu3 118.0(9) . . ?
C24 N3 H3A 107.8 . . ?
C24 N3 H3B 107.8 . . ?
Cu2 N2 H2A 107.4 . . ?
Cu2 N2 H2B 107.4 . . ?
H2A N2 H2B 106.9 . . ?
C16 N2 Cu2 119.6(9) . . ?
C16 N2 H2A 107.4 . . ?
C16 N2 H2B 107.4 . . ?
H32A C32 H32B 107.5 . . ?
N4 C32 H32A 108.4 . . ?
N4 C32 H32B 108.4 . . ?
N4 C32 C31 115.5(11) . . ?
C31 C32 H32A 108.4 . . ?
C31 C32 H32B 108.4 . . ?
Cu4 N4 H4A 107.9 . . ?
Cu4 N4 H4B 107.9 . . ?
C32 N4 Cu4 117.8(8) . . ?
C32 N4 H4A 107.9 . . ?
C32 N4 H4B 107.9 . . ?
H4A N4 H4B 107.2 . . ?
C25 C30 C29 120.0 . . ?
C25 C30 C31 120.4(11) . . ?
C29 C30 C31 119.6(11) . . ?
C30 C25 H25 120.0 . . ?
C30 C25 C26 120.0 . . ?
C26 C25 H25 120.0 . . ?
C25 C26 H26 120.0 . . ?
C25 C26 C27 120.0 . . ?
C27 C26 H26 120.0 . . ?
C26 C27 H27 120.0 . . ?
C28 C27 C26 120.0 . . ?
C28 C27 H27 120.0 . . ?
C27 C28 H28 120.0 . . ?
C29 C28 C27 120.0 . . ?
C29 C28 H28 120.0 . . ?
C30 C29 H29 120.0 . . ?
C28 C29 C30 120.0 . . ?
C28 C29 H29 120.0 . . ?
N2 C16 H16A 109.3 . . ?
N2 C16 H16B 109.3 . . ?
H16A C16 H16B 107.9 . . ?
C15 C16 N2 111.7(16) . . ?
C15 C16 H16A 109.3 . . ?
C15 C16 H16B 109.3 . . ?
N1 C8 H8A 108.6 . . ?
N1 C8 H8B 108.6 . . ?
H8A C8 H8B 107.6 . . ?
C7 C8 N1 114.6(15) . . ?
C7 C8 H8A 108.6 . . ?
C7 C8 H8B 108.6 . . ?
N3 C24 H24A 112.4 . . ?
N3 C24 H24B 112.4 . . ?
H24A C24 H24B 109.9 . . ?
C23 C24 N3 97.0(17) . . ?
C23 C24 H24A 112.4 . . ?
C23 C24 H24B 112.4 . . ?
C8 C7 H7A 109.5 . . ?
C8 C7 H7B 109.5 . . ?
C8 C7 C6 110.5(14) . . ?
H7A C7 H7B 108.1 . . ?
C6 C7 H7A 109.5 . . ?
C6 C7 H7B 109.5 . . ?
C5 C6 C7 121.3(11) . . ?
C5 C6 C1 120.0 . . ?
C1 C6 C7 118.3(11) . . ?
C6 C5 H5 120.0 . . ?
C6 C5 C4 120.0 . . ?
C4 C5 H5 120.0 . . ?
C5 C4 H4 120.0 . . ?
C3 C4 C5 120.0 . . ?
C3 C4 H4 120.0 . . ?
C4 C3 H3 120.0 . . ?
C4 C3 C2 120.0 . . ?
C2 C3 H3 120.0 . . ?
C3 C2 H2 120.0 . . ?
C1 C2 C3 120.0 . . ?
C1 C2 H2 120.0 . . ?
C6 C1 H1 120.0 . . ?
C2 C1 C6 120.0 . . ?
C2 C1 H1 120.0 . . ?
C16 C15 H15A 109.5 . . ?
C16 C15 H15B 109.5 . . ?
C16 C15 C14 110.7(16) . . ?
H15A C15 H15B 108.1 . . ?
C14 C15 H15A 109.5 . . ?
C14 C15 H15B 109.5 . . ?
C24 C23 H23A 112.9 . . ?
C24 C23 H23B 112.9 . . ?
C24 C23 C22 93.9(17) . . ?
H23A C23 H23B 110.4 . . ?
C22 C23 H23A 112.9 . . ?
C22 C23 H23B 112.9 . . ?
C20 C21 H21 120.0 . . ?
C20 C21 C22 120.0 . . ?
C22 C21 H21 120.0 . . ?
C21 C20 H20 120.0 . . ?
C19 C20 C21 120.0 . . ?
C19 C20 H20 120.0 . . ?
C20 C19 H19 120.0 . . ?
C20 C19 C18 120.0 . . ?
C18 C19 H19 120.0 . . ?
C19 C18 H18 120.0 . . ?
C19 C18 C17 120.0 . . ?
C17 C18 H18 120.0 . . ?
C18 C17 H17 120.0 . . ?
C18 C17 C22 120.0 . . ?
C22 C17 H17 120.0 . . ?
C21 C22 C23 114.8(14) . . ?
C17 C22 C23 122.4(14) . . ?
C17 C22 C21 120.0 . . ?
C14 C9 H9 120.0 . . ?
C14 C9 C10 120.0 . . ?
C10 C9 H9 120.0 . . ?
C9 C14 C15 121.2(15) . . ?
C9 C14 C13 120.0 . . ?
C13 C14 C15 118.6(15) . . ?
C14 C13 H13 120.0 . . ?
C14 C13 C12 120.0 . . ?
C12 C13 H13 120.0 . . ?
C13 C12 H12 120.0 . . ?
C11 C12 C13 120.0 . . ?
C11 C12 H12 120.0 . . ?
C12 C11 H11 120.0 . . ?
C12 C11 C10 120.0 . . ?
C10 C11 H11 120.0 . . ?
C9 C10 H10 120.0 . . ?
C11 C10 C9 120.0 . . ?
C11 C10 H10 120.0 . . ?
C32 C31 H31A 109.1 . . ?
C32 C31 H31B 109.1 . . ?
C30 C31 C32 112.4(12) . . ?
C30 C31 H31A 109.1 . . ?
C30 C31 H31B 109.1 . . ?
H31A C31 H31B 107.9 . . ?

loop_
_geom_bond_atom_site_label_1
_geom_bond_atom_site_label_2
_geom_bond_distance
_geom_bond_site_symmetry_2
_geom_bond_publ_flag
I4 Cu4 2.7090(19) . ?
I4 Cu2 2.753(2) . ?
I4 Cu3 2.6572(18) . ?
I1 Cu2 2.6604(18) . ?
I1 Cu1 2.7195(19) . ?
I1 Cu3 2.720(2) . ?
I2 Cu4 2.688(2) . ?
I2 Cu2 2.7038(19) . ?
I2 Cu1 2.7038(19) . ?
I3 Cu4 2.694(2) . ?
I3 Cu1 2.673(2) . ?
I3 Cu3 2.754(2) . ?
Cu4 Cu2 2.697(3) . ?
Cu4 Cu1 2.671(2) . ?
Cu4 Cu3 2.642(2) . ?
Cu4 N4 2.022(10) . ?
Cu2 Cu1 2.630(2) . ?
Cu2 Cu3 2.703(3) . ?
Cu2 N2 2.019(11) . ?
Cu1 Cu3 2.704(2) . ?
Cu1 N1 2.028(9) . ?
Cu3 N3 2.028(9) . ?
N1 H1A 0.8900 . ?
N1 H1B 0.8900 . ?
N1 C8 1.485(19) . ?
N3 H3A 0.8900 . ?
N3 H3B 0.8900 . ?
N3 C24 1.62(2) . ?
N2 H2A 0.8900 . ?
N2 H2B 0.8900 . ?
N2 C16 1.487(19) . ?
C32 H32A 0.9700 . ?
C32 H32B 0.9700 . ?
C32 N4 1.445(17) . ?
C32 C31 1.533(17) . ?
N4 H4A 0.8900 . ?
N4 H4B 0.8900 . ?
C30 C25 1.3900 . ?
C30 C29 1.3900 . ?
C30 C31 1.492(16) . ?
C25 H25 0.9300 . ?
C25 C26 1.3900 . ?
C26 H26 0.9300 . ?
C26 C27 1.3900 . ?
C27 H27 0.9300 . ?
C27 C28 1.3900 . ?
C28 H28 0.9300 . ?
C28 C29 1.3900 . ?
C29 H29 0.9300 . ?
C16 H16A 0.9700 . ?
C16 H16B 0.9700 . ?
C16 C15 1.42(2) . ?
C8 H8A 0.9700 . ?
C8 H8B 0.9700 . ?
C8 C7 1.44(2) . ?
C24 H24A 0.9700 . ?
C24 H24B 0.9700 . ?
C24 C23 1.374(16) . ?
C7 H7A 0.9700 . ?
C7 H7B 0.9700 . ?
C7 C6 1.539(19) . ?
C6 C5 1.3900 . ?
C6 C1 1.3900 . ?
C5 H5 0.9300 . ?
C5 C4 1.3900 . ?
C4 H4 0.9300 . ?
C4 C3 1.3900 . ?
C3 H3 0.9300 . ?
C3 C2 1.3900 . ?
C2 H2 0.9300 . ?
C2 C1 1.3900 . ?
C1 H1 0.9300 . ?
C15 H15A 0.9700 . ?
C15 H15B 0.9700 . ?
C15 C14 1.56(2) . ?
C23 H23A 0.9700 . ?
C23 H23B 0.9700 . ?
C23 C22 1.71(3) . ?
C21 H21 0.9300 . ?
C21 C20 1.3900 . ?
C21 C22 1.3900 . ?
C20 H20 0.9300 . ?
C20 C19 1.3900 . ?
C19 H19 0.9300 . ?
C19 C18 1.3900 . ?
C18 H18 0.9300 . ?
C18 C17 1.3900 . ?
C17 H17 0.9300 . ?
C17 C22 1.3900 . ?
C9 H9 0.9300 . ?
C9 C14 1.3900 . ?
C9 C10 1.3900 . ?
C14 C13 1.3900 . ?
C13 H13 0.9300 . ?
C13 C12 1.3900 . ?
C12 H12 0.9300 . ?
C12 C11 1.3900 . ?
C11 H11 0.9300 . ?
C11 C10 1.3900 . ?
C10 H10 0.9300 . ?
C31 H31A 0.9700 . ?
C31 H31B 0.9700 . ?

loop_
_geom_torsion_atom_site_label_1
_geom_torsion_atom_site_label_2
_geom_torsion_atom_site_label_3
_geom_torsion_atom_site_label_4
_geom_torsion
_geom_torsion_site_symmetry_1
_geom_torsion_site_symmetry_2
_geom_torsion_site_symmetry_3
_geom_torsion_site_symmetry_4
_geom_torsion_publ_flag
Cu2 N2 C16 C15 75.2(18) . . . . ?
Cu1 N1 C8 C7 -174.8(12) . . . . ?
Cu3 N3 C24 C23 87.8(17) . . . . ?
N1 C8 C7 C6 -178.5(12) . . . . ?
N3 C24 C23 C22 -170.2(12) . . . . ?
N2 C16 C15 C14 -178.1(13) . . . . ?
N4 C32 C31 C30 177.3(12) . . . . ?
C30 C25 C26 C27 0.0 . . . . ?
C25 C30 C29 C28 0.0 . . . . ?
C25 C30 C31 C32 93.7(14) . . . . ?
C25 C26 C27 C28 0.0 . . . . ?
C26 C27 C28 C29 0.0 . . . . ?
C27 C28 C29 C30 0.0 . . . . ?
C29 C30 C25 C26 0.0 . . . . ?
C29 C30 C31 C32 -86.8(14) . . . . ?
C16 C15 C14 C9 98.9(17) . . . . ?
C16 C15 C14 C13 -86.5(18) . . . . ?
C8 C7 C6 C5 -94.0(16) . . . . ?
C8 C7 C6 C1 93.0(16) . . . . ?
C24 C23 C22 C21 -98.9(17) . . . . ?
C24 C23 C22 C17 100.2(18) . . . . ?
C7 C6 C5 C4 -172.9(13) . . . . ?
C7 C6 C1 C2 173.1(13) . . . . ?
C6 C5 C4 C3 0.0 . . . . ?
C5 C6 C1 C2 0.0 . . . . ?
C5 C4 C3 C2 0.0 . . . . ?
C4 C3 C2 C1 0.0 . . . . ?
C3 C2 C1 C6 0.0 . . . . ?
C1 C6 C5 C4 0.0 . . . . ?
C15 C14 C13 C12 -174.7(14) . . . . ?
C21 C20 C19 C18 0.0 . . . . ?
C20 C21 C22 C23 -161.3(15) . . . . ?
C20 C21 C22 C17 0.0 . . . . ?
C20 C19 C18 C17 0.0 . . . . ?
C19 C18 C17 C22 0.0 . . . . ?
C18 C17 C22 C23 159.9(16) . . . . ?
C18 C17 C22 C21 0.0 . . . . ?
C22 C21 C20 C19 0.0 . . . . ?
C9 C14 C13 C12 0.0 . . . . ?
C14 C9 C10 C11 0.0 . . . . ?
C14 C13 C12 C11 0.0 . . . . ?
C13 C12 C11 C10 0.0 . . . . ?
C12 C11 C10 C9 0.0 . . . . ?
C10 C9 C14 C15 174.5(14) . . . . ?
C10 C9 C14 C13 0.0 . . . . ?
C31 C32 N4 Cu4 178.8(10) . . . . ?
C31 C30 C25 C26 179.5(11) . . . . ?
C31 C30 C29 C28 -179.5(11) . . . . ?
